data_1100930
loop_
_publ_author_name
'Tang, Liqiu'
'Dadachov, Mike S.'
'Zou, Xiaodong'

_publ_section_title
;
 SU-12: A Silicon-Substituted ASU-16 with Circular 24-Rings and Templated
 by a Monoamine
;
_journal_coden_ASTM CMATEX
_journal_issue 10
_journal_name_full 'Chemistry of Materials'
_journal_page_first 2530
_journal_page_last 2536
_journal_paper_doi 10.1021/cm049373f
_journal_volume 17
_journal_year 2005
_chemical_formula_sum 'C4.5 H15 F2 Ge6.44 N1.5 O17 Si0.56'
_chemical_formula_weight 883.28
_space_group_IT_number 121
_symmetry_cell_setting tetragonal
_symmetry_space_group_name_Hall 'I -4 2'
_symmetry_space_group_name_H-M 'I -4 2 m'
_atom_sites_solution_hydrogens geom
_atom_sites_solution_primary direct
_atom_sites_solution_secondary difmap
_audit_creation_method SHELXL-97
_cell_angle_alpha 90.00
_cell_angle_beta 90.00
_cell_angle_gamma 90.00
_cell_formula_units_Z 16
_cell_length_a 27.646(2)
_cell_length_b 27.646(2)
_cell_length_c 17.0885(14)
_cell_measurement_temperature 293(2)
_cell_volume 13060.8(18)
_computing_structure_refinement 'SHELXL-97 (Sheldrick, 1997)'
_computing_structure_solution 'SHELXS-97 (Sheldrick, 1990)'
_diffrn_ambient_temperature 293(2)
_diffrn_measured_fraction_theta_full 0.998
_diffrn_measured_fraction_theta_max 0.998
_diffrn_radiation_monochromator graphite
_diffrn_radiation_source 'fine-focus sealed tube'
_diffrn_radiation_type MoK\a
_diffrn_radiation_wavelength 0.71073
_diffrn_reflns_av_R_equivalents 0.1026
_diffrn_reflns_av_sigmaI/netI 0.0503
_diffrn_reflns_limit_h_max 32
_diffrn_reflns_limit_h_min -32
_diffrn_reflns_limit_k_max 32
_diffrn_reflns_limit_k_min -31
_diffrn_reflns_limit_l_max 20
_diffrn_reflns_limit_l_min -19
_diffrn_reflns_number 47555
_diffrn_reflns_theta_full 25.02
_diffrn_reflns_theta_max 25.02
_diffrn_reflns_theta_min 2.03
_exptl_absorpt_coefficient_mu 5.933
_exptl_crystal_density_diffrn 1.797
_exptl_crystal_density_method 'not measured'
_exptl_crystal_F_000 6726
_refine_diff_density_max 1.580
_refine_diff_density_min -0.849
_refine_diff_density_rms 0.210
_refine_ls_abs_structure_details 'Flack H D (1983), Acta Cryst. A39, 876-881'
_refine_ls_abs_structure_Flack 0.01(3)
_refine_ls_extinction_method none
_refine_ls_goodness_of_fit_ref 1.078
_refine_ls_hydrogen_treatment mixed
_refine_ls_matrix_type full
_refine_ls_number_parameters 327
_refine_ls_number_reflns 5977
_refine_ls_number_restraints 12
_refine_ls_restrained_S_all 1.077
_refine_ls_R_factor_all 0.0570
_refine_ls_R_factor_gt 0.0512
_refine_ls_shift/su_max 0.171
_refine_ls_shift/su_mean 0.001
_refine_ls_structure_factor_coef Fsqd
_refine_ls_weighting_details 'calc w=1/[\s^2^(Fo^2^)+(0.0975P)^2^+100.2118P] where P=(Fo^2^+2Fc^2^)/3'
_refine_ls_weighting_scheme calc
_refine_ls_wR_factor_gt 0.1430
_refine_ls_wR_factor_ref 0.1487
_reflns_number_gt 5471
_reflns_number_total 5977
_reflns_threshold_expression >2sigma(I)
_cod_duplicate_entry 4000498
_cod_data_source_file cm049373fsi20040418_051707.cif
_cod_data_source_block SU-12
_cod_original_formula_sum 'C4.50 H15 F2 Ge6.44 N1.50 O17 Si0.56'
_cod_database_code 1100930

loop_
_symmetry_equiv_pos_as_xyz
'x, y, z'
'-x, -y, z'
'y, -x, -z'
'-y, x, -z'
'-x, y, -z'
'x, -y, -z'
'-y, -x, z'
'y, x, z'
'x+1/2, y+1/2, z+1/2'
'-x+1/2, -y+1/2, z+1/2'
'y+1/2, -x+1/2, -z+1/2'
'-y+1/2, x+1/2, -z+1/2'
'-x+1/2, y+1/2, -z+1/2'
'x+1/2, -y+1/2, -z+1/2'
'-y+1/2, -x+1/2, z+1/2'
'y+1/2, x+1/2, z+1/2'

loop_
_atom_site_label
_atom_site_type_symbol
_atom_site_fract_x
_atom_site_fract_y
_atom_site_fract_z
_atom_site_U_iso_or_equiv
_atom_site_adp_type
_atom_site_occupancy
_atom_site_symmetry_multiplicity
_atom_site_calc_flag
_atom_site_refinement_flags
_atom_site_disorder_assembly
_atom_site_disorder_group
Ge1 Ge 0.35377(4) 0.19211(4) 0.25829(6) 0.0166(3) Uani 1 1 d . . .
Ge2 Ge 0.36200(4) 0.05832(4) 0.28091(6) 0.0163(3) Uani 1 1 d . . .
Ge3 Ge 0.29027(4) 0.09192(4) 0.17012(6) 0.0192(3) Uani 1 1 d . . .
Ge4 Ge 0.32048(4) 0.13247(4) 0.39945(6) 0.0170(5) Uani 0.864(7) 1 d P . .
Si4 Si 0.32048(4) 0.13247(4) 0.39945(6) 0.0170(5) Uani 0.14 1 d P . .
Ge5 Ge 0.43849(4) 0.12649(4) 0.20203(6) 0.0166(4) Uani 0.892(7) 1 d P . .
Si5 Si 0.43849(4) 0.12649(4) 0.20203(6) 0.0166(4) Uani 0.11 1 d P . .
Ge6 Ge 0.36095(4) 0.15980(5) 0.08770(6) 0.0183(5) Uani 0.841(7) 1 d P . .
Si6 Si 0.36095(4) 0.15980(5) 0.08770(6) 0.0183(5) Uani 0.16 1 d P . .
Ge7 Ge 0.24548(4) 0.16457(4) 0.28281(7) 0.0193(5) Uani 0.841(6) 1 d P . .
Si7 Si 0.24548(4) 0.16457(4) 0.28281(7) 0.0193(5) Uani 0.16 1 d P . .
F1 F 0.3693(3) 0.2552(2) 0.2766(4) 0.0349(17) Uani 1 1 d . . .
F2 F 0.2502(3) 0.0530(3) 0.1124(4) 0.0404(18) Uani 1 1 d . . .
O1 O 0.4206(3) 0.1767(3) 0.2551(4) 0.0204(15) Uani 1 1 d . . .
O2 O 0.3371(3) 0.1242(2) 0.2372(4) 0.0180(15) Uani 1 1 d . . .
O3 O 0.2876(3) 0.2098(3) 0.2627(4) 0.0228(16) Uani 1 1 d . . .
O4 O 0.3512(3) 0.2061(3) 0.1512(4) 0.0218(16) Uani 1 1 d . . .
O5 O 0.3545(3) 0.1805(3) 0.3662(4) 0.0241(17) Uani 1 1 d . . .
O6 O 0.3464(3) 0.0767(3) 0.3775(4) 0.0230(16) Uani 1 1 d . . .
O7 O 0.3157(3) 0.0393(3) 0.2145(4) 0.0233(16) Uani 1 1 d . . .
O8 O 0.4212(3) 0.0722(3) 0.2454(4) 0.0237(16) Uani 1 1 d . . .
O9 O 0.3790(3) -0.0015(3) 0.3146(5) 0.035(2) Uani 1 1 d . . .
O10 O 0.2390(3) 0.1215(3) 0.2098(4) 0.0261(17) Uani 1 1 d . . .
O11 O 0.3138(3) 0.1169(3) 0.0845(4) 0.0227(16) Uani 1 1 d . . .
O12 O 0.2604(3) 0.1343(3) 0.3687(4) 0.0234(16) Uani 1 1 d . . .
O13 O 0.3136(3) 0.1339(3) 0.4992(4) 0.034(2) Uani 1 1 d . . .
O14 O 0.4151(3) 0.1286(3) 0.1070(4) 0.0218(16) Uani 1 1 d . . .
O15 O 0.1876(3) 0.1876(3) 0.2960(6) 0.030(3) Uani 1 2 d S . .
OW1 O 0.5000 0.0000 -0.2500 0.18(2) Uani 1 4 d S . .
OW2 O 0.4224(5) 0.2859(5) 0.2433(13) 0.115(7) Uani 1 1 d . . .
OW3 O 0.4686(6) 0.2664(8) 0.286(2) 0.211(17) Uani 1 1 d . . .
OW4 O 0.4454(10) 0.5002(9) 0.4095(16) 0.018(10) Uani 0.25(3) 1 d P . .
N1 N 0.3432(5) 0.0000 0.5000 0.033(3) Uani 1 2 d S . .
H1A H 0.3539 -0.0109 0.4542 0.050 Uiso 0.50 1 calc PR . .
H1B H 0.3539 -0.0191 0.5382 0.050 Uiso 0.50 1 calc PR . .
H1C H 0.3539 0.0300 0.5076 0.050 Uiso 0.50 1 calc PR . .
C1 C 0.2917(7) 0.0000 0.5000 0.070(8) Uani 1 2 d SD . .
H1D H 0.2827 0.0188 0.4543 0.084 Uiso 0.50 1 calc PR . .
H1E H 0.2827 -0.0331 0.4881 0.084 Uiso 0.50 1 calc PR . .
C2 C 0.2599(8) 0.0141(13) 0.5569(17) 0.053(8) Uani 0.50 1 d PD . .
H2A H 0.2629 0.0488 0.5639 0.064 Uiso 0.50 1 calc PR . .
H2B H 0.2693 -0.0011 0.6058 0.064 Uiso 0.50 1 calc PR . .
C3 C 0.2084(7) 0.002(2) 0.541(3) 0.12(2) Uani 0.50 1 d PD . .
H3D H 0.1890 0.0128 0.5849 0.187 Uiso 0.50 1 calc PR . .
H3E H 0.2049 -0.0318 0.5343 0.187 Uiso 0.50 1 calc PR . .
H3F H 0.1980 0.0189 0.4949 0.187 Uiso 0.50 1 calc PR . .
N2 N 0.2216(8) 0.2216(8) 0.6267(19) 0.32(5) Uani 1 2 d SD . .
H2C H 0.2338 0.2371 0.6679 0.475 Uiso 0.50 1 calc PR . .
H2D H 0.2073 0.2427 0.5949 0.475 Uiso 0.50 1 calc PR . .
H2E H 0.2453 0.2066 0.6012 0.475 Uiso 0.50 1 calc PR . .
C4 C 0.1924(10) 0.1924(10) 0.6485(16) 0.20(4) Uani 1 2 d SD . .
H4A H 0.1702 0.2099 0.6821 0.245 Uiso 0.50 1 calc PR . .
H4B H 0.2099 0.1702 0.6821 0.245 Uiso 0.50 1 calc PR . .
C5 C 0.1652(8) 0.1652(8) 0.603(3) 0.82(18) Uani 1 2 d SD . .
H5A H 0.1313 0.1715 0.6130 0.985 Uiso 0.50 1 calc PR . .
H5B H 0.1715 0.1313 0.6130 0.985 Uiso 0.50 1 calc PR . .
C6 C 0.1773(16) 0.1773(16) 0.513(2) 0.41(8) Uani 1 2 d SD . .
H6A H 0.1568 0.1585 0.4790 0.616 Uiso 1 2 calc SR . .
H6B H 0.2106 0.1697 0.5020 0.616 Uiso 0.50 1 calc PR . .
H6C H 0.1718 0.2111 0.5029 0.616 Uiso 0.50 1 calc PR . .
N3 N 0.2902(7) 0.2902(7) 0.3762(13) 0.107(12) Uani 1 2 d SD . .
H3A H 0.2954 0.2674 0.3405 0.161 Uiso 0.50 1 calc PR . .
H3B H 0.3182 0.3040 0.3889 0.161 Uiso 0.50 1 calc PR . .
H3C H 0.2703 0.3125 0.3568 0.161 Uiso 0.50 1 calc PR . .
C7 C 0.2689(10) 0.2689(10) 0.4447(16) 0.24(4) Uani 1 2 d SD . .
H7A H 0.2396 0.2527 0.4279 0.287 Uiso 0.50 1 calc PR . .
H7B H 0.2909 0.2439 0.4625 0.287 Uiso 0.50 1 calc PR . .
C8 C 0.2569(18) 0.2966(16) 0.5102(14) 0.44(12) Uani 0.50 1 d PD . .
H8A H 0.2223 0.2940 0.5190 0.526 Uiso 0.50 1 calc PR . .
H8B H 0.2639 0.3303 0.4988 0.526 Uiso 0.50 1 calc PR . .
C9 C 0.2828(19) 0.2828(19) 0.585(2) 0.26(5) Uani 1 2 d SD . .
H9A H 0.2735 0.3045 0.6260 0.385 Uiso 0.50 1 calc PR . .
H9B H 0.3171 0.2847 0.5768 0.385 Uiso 0.50 1 calc PR . .
H9C H 0.2742 0.2503 0.5991 0.385 Uiso 0.50 1 calc PR . .

loop_
_atom_site_aniso_label
_atom_site_aniso_U_11
_atom_site_aniso_U_22
_atom_site_aniso_U_33
_atom_site_aniso_U_23
_atom_site_aniso_U_13
_atom_site_aniso_U_12
Ge1 0.0240(6) 0.0155(5) 0.0102(5) -0.0004(4) 0.0016(4) 0.0021(4)
Ge2 0.0202(6) 0.0148(5) 0.0139(5) -0.0009(4) -0.0008(4) 0.0020(4)
Ge3 0.0204(6) 0.0237(6) 0.0135(5) -0.0003(4) -0.0016(4) 0.0017(4)
Ge4 0.0252(7) 0.0186(7) 0.0072(6) -0.0002(4) -0.0008(4) 0.0048(5)
Si4 0.0252(7) 0.0186(7) 0.0072(6) -0.0002(4) -0.0008(4) 0.0048(5)
Ge5 0.0137(7) 0.0229(7) 0.0133(6) 0.0000(4) -0.0007(4) 0.0000(4)
Si5 0.0137(7) 0.0229(7) 0.0133(6) 0.0000(4) -0.0007(4) 0.0000(4)
Ge6 0.0214(7) 0.0253(8) 0.0082(6) 0.0012(5) -0.0002(4) 0.0032(5)
Si6 0.0214(7) 0.0253(8) 0.0082(6) 0.0012(5) -0.0002(4) 0.0032(5)
Ge7 0.0214(7) 0.0236(8) 0.0129(6) 0.0035(5) 0.0023(5) 0.0093(5)
Si7 0.0214(7) 0.0236(8) 0.0129(6) 0.0035(5) 0.0023(5) 0.0093(5)
F1 0.061(5) 0.017(3) 0.027(3) 0.003(3) 0.006(3) -0.002(3)
F2 0.040(4) 0.046(5) 0.035(4) -0.003(3) -0.015(3) -0.008(4)
O1 0.025(4) 0.023(4) 0.013(3) -0.004(3) 0.001(3) -0.008(3)
O2 0.022(4) 0.019(4) 0.013(3) 0.002(3) -0.003(3) 0.003(3)
O3 0.032(4) 0.018(4) 0.018(4) 0.002(3) 0.006(3) 0.009(3)
O4 0.034(4) 0.022(4) 0.010(3) 0.001(3) 0.005(3) 0.002(3)
O5 0.033(4) 0.029(4) 0.010(3) -0.007(3) 0.002(3) -0.001(3)
O6 0.035(5) 0.022(4) 0.012(3) 0.002(3) 0.001(3) 0.006(3)
O7 0.033(4) 0.016(4) 0.020(3) -0.004(3) -0.004(3) -0.002(3)
O8 0.020(4) 0.030(4) 0.022(4) 0.007(3) 0.000(3) 0.011(3)
O9 0.048(5) 0.011(4) 0.045(5) 0.002(3) -0.020(4) 0.000(3)
O10 0.021(4) 0.039(5) 0.019(4) -0.002(3) 0.006(3) 0.005(3)
O11 0.027(4) 0.027(4) 0.015(3) -0.009(3) -0.006(3) 0.002(3)
O12 0.030(4) 0.024(4) 0.015(3) 0.004(3) 0.000(3) 0.002(3)
O13 0.048(5) 0.047(5) 0.008(3) -0.006(3) -0.009(3) -0.002(4)
O14 0.023(4) 0.028(4) 0.015(3) 0.001(3) 0.001(3) 0.004(3)
O15 0.030(4) 0.030(4) 0.030(6) 0.007(4) 0.007(4) 0.016(5)
OW1 0.022(7) 0.022(7) 0.49(8) 0.000 0.000 0.000
OW2 0.063(9) 0.052(8) 0.23(2) -0.010(10) 0.070(11) -0.024(6)
OW3 0.070(11) 0.131(17) 0.43(5) -0.15(2) -0.105(19) 0.052(11)
OW4 0.021(17) 0.000(14) 0.032(18) -0.007(11) -0.024(13) 0.002(10)
N1 0.039(9) 0.032(8) 0.028(7) 0.006(6) 0.000 0.000
C1 0.052(15) 0.069(17) 0.088(18) 0.051(15) 0.000 0.000
C2 0.026(15) 0.09(3) 0.047(16) -0.021(16) 0.003(12) 0.011(15)
C3 0.04(2) 0.15(5) 0.19(6) -0.08(5) 0.03(3) 0.01(3)
N2 0.36(6) 0.36(6) 0.24(6) -0.24(6) -0.24(6) 0.23(7)
C4 0.21(4) 0.21(4) 0.19(4) 0.17(4) 0.17(4) 0.19(5)
C5 1.0(2) 1.0(2) 0.4(2) -0.27(14) -0.27(14) -0.524
C6 0.43(11) 0.43(11) 0.38(12) 0.22(10) 0.22(10) 0.40(11)
N3 0.096(13) 0.096(13) 0.13(2) -0.071(15) -0.071(15) 0.057(16)
C7 0.35(7) 0.35(7) 0.026(16) 0.00(3) 0.00(3) 0.20(8)
C8 0.9(3) 0.21(8) 0.25(10) 0.18(8) 0.34(15) 0.41(14)
C9 0.16(4) 0.16(4) 0.44(13) -0.10(6) -0.10(6) 0.13(5)

loop_
_atom_type_symbol
_atom_type_description
_atom_type_scat_dispersion_real
_atom_type_scat_dispersion_imag
_atom_type_scat_source
Ge Ge 0.1547 1.8001 'International Tables Vol C Tables 4.2.6.8 and 6.1.1.4'
Si Si 0.0817 0.0704 'International Tables Vol C Tables 4.2.6.8 and 6.1.1.4'
O O 0.0106 0.0060 'International Tables Vol C Tables 4.2.6.8 and 6.1.1.4'
C C 0.0033 0.0016 'International Tables Vol C Tables 4.2.6.8 and 6.1.1.4'
N N 0.0061 0.0033 'International Tables Vol C Tables 4.2.6.8 and 6.1.1.4'
F F 0.0171 0.0103 'International Tables Vol C Tables 4.2.6.8 and 6.1.1.4'
H H 0.0000 0.0000 'International Tables Vol C Tables 4.2.6.8 and 6.1.1.4'

loop_
_geom_angle_atom_site_label_1
_geom_angle_atom_site_label_2
_geom_angle_atom_site_label_3
_geom_angle
_geom_angle_site_symmetry_1
_geom_angle_site_symmetry_3
_geom_angle_publ_flag
F1 Ge1 O4 88.8(3) . . ?
F1 Ge1 O5 89.5(3) . . ?
O4 Ge1 O5 177.4(3) . . ?
F1 Ge1 O3 88.5(3) . . ?
O4 Ge1 O3 87.1(3) . . ?
O5 Ge1 O3 90.9(3) . . ?
F1 Ge1 O1 89.4(3) . . ?
O4 Ge1 O1 93.1(3) . . ?
O5 Ge1 O1 88.8(3) . . ?
O3 Ge1 O1 177.9(3) . . ?
F1 Ge1 O2 179.3(3) . . ?
O4 Ge1 O2 90.5(3) . . ?
O5 Ge1 O2 91.1(3) . . ?
O3 Ge1 O2 91.5(3) . . ?
O1 Ge1 O2 90.5(3) . . ?
O6 Ge2 O8 118.3(4) . . ?
O6 Ge2 O7 119.9(4) . . ?
O8 Ge2 O7 120.2(3) . . ?
O6 Ge2 O9 91.6(4) . . ?
O8 Ge2 O9 93.8(4) . . ?
O7 Ge2 O9 96.8(3) . . ?
O6 Ge2 O2 90.2(3) . . ?
O8 Ge2 O2 89.6(3) . . ?
O7 Ge2 O2 78.1(3) . . ?
O9 Ge2 O2 174.8(3) . . ?
O6 Ge2 Ge3 110.5(2) . . ?
O8 Ge2 Ge3 109.7(2) . . ?
O7 Ge2 Ge3 35.9(2) . . ?
O9 Ge2 Ge3 132.7(3) . . ?
O2 Ge2 Ge3 42.22(19) . . ?
O11 Ge3 O10 116.0(3) . . ?
O11 Ge3 O7 122.1(3) . . ?
O10 Ge3 O7 121.9(4) . . ?
O11 Ge3 F2 90.4(3) . . ?
O10 Ge3 F2 89.7(4) . . ?
O7 Ge3 F2 89.3(3) . . ?
O11 Ge3 O2 93.7(3) . . ?
O10 Ge3 O2 95.4(3) . . ?
O7 Ge3 O2 82.1(3) . . ?
F2 Ge3 O2 171.3(3) . . ?
O11 Ge3 Ge2 114.8(2) . . ?
O10 Ge3 Ge2 116.4(2) . . ?
O7 Ge3 Ge2 36.0(2) . . ?
F2 Ge3 Ge2 125.3(2) . . ?
O2 Ge3 Ge2 46.1(2) . . ?
O13 Ge4 O5 111.7(4) . . ?
O13 Ge4 O6 106.2(4) . . ?
O5 Ge4 O6 112.8(4) . . ?
O13 Ge4 O12 101.1(4) . . ?
O5 Ge4 O12 113.5(4) . . ?
O6 Ge4 O12 110.7(4) . . ?
O9 Ge5 O1 116.1(4) 11 . ?
O9 Ge5 O8 105.3(4) 11 . ?
O1 Ge5 O8 113.0(3) . . ?
O9 Ge5 O14 102.1(4) 11 . ?
O1 Ge5 O14 110.7(3) . . ?
O8 Ge5 O14 108.9(4) . . ?
O13 Ge6 O4 104.9(4) 15_554 . ?
O13 Ge6 O14 108.0(4) 15_554 . ?
O4 Ge6 O14 112.6(4) . . ?
O13 Ge6 O11 109.2(4) 15_554 . ?
O4 Ge6 O11 114.2(4) . . ?
O14 Ge6 O11 107.7(3) . . ?
O10 Ge7 O15 104.6(5) . . ?
O10 Ge7 O12 107.5(4) . . ?
O15 Ge7 O12 106.6(4) . . ?
O10 Ge7 O3 114.8(3) . . ?
O15 Ge7 O3 112.2(4) . . ?
O12 Ge7 O3 110.7(4) . . ?
OW2 F1 Ge1 126.4(6) . . ?
Ge5 O1 Ge1 118.3(4) . . ?
Ge3 O2 Ge1 134.6(4) . . ?
Ge3 O2 Ge2 91.7(3) . . ?
Ge1 O2 Ge2 133.7(3) . . ?
Ge7 O3 Ge1 118.0(4) . . ?
Ge6 O4 Ge1 117.6(4) . . ?
Ge4 O5 Ge1 116.8(4) . . ?
Ge4 O6 Ge2 123.5(4) . . ?
Ge3 O7 Ge2 108.1(4) . . ?
Ge5 O8 Ge2 125.5(4) . . ?
Si5 O9 Ge5 0.00(11) 12_545 12_545 ?
Si5 O9 Ge2 145.0(5) 12_545 . ?
Ge5 O9 Ge2 145.0(5) 12_545 . ?
Ge7 O10 Ge3 120.7(4) . . ?
Ge3 O11 Ge6 121.1(4) . . ?
Ge7 O12 Ge4 119.7(4) . . ?
Si6 O13 Ge6 0.00(8) 15 15 ?
Si6 O13 Ge4 147.5(6) 15 . ?
Ge6 O13 Ge4 147.5(6) 15 . ?
Ge5 O14 Ge6 120.3(4) . . ?
Ge7 O15 Si7 131.3(7) . 8 ?
Ge7 O15 Ge7 131.3(7) . 8 ?
Si7 O15 Ge7 0.00(11) 8 8 ?
OW3 OW2 F1 110.8(16) . . ?
C2 C1 N1 129.9(9) . . ?
C1 C2 C3 115.3(17) . . ?
N2 C4 C5 125.6(5) . . ?
C4 C5 C6 109.2(4) . . ?
C8 C7 N3 121.7(5) . . ?
C7 C8 C9 115.1(4) . . ?

loop_
_geom_bond_atom_site_label_1
_geom_bond_atom_site_label_2
_geom_bond_distance
_geom_bond_site_symmetry_2
_geom_bond_publ_flag
Ge1 F1 1.823(6) . ?
Ge1 O4 1.871(6) . ?
Ge1 O5 1.873(7) . ?
Ge1 O3 1.894(7) . ?
Ge1 O1 1.896(7) . ?
Ge1 O2 1.966(7) . ?
Ge2 O6 1.780(7) . ?
Ge2 O8 1.788(7) . ?
Ge2 O7 1.791(7) . ?
Ge2 O9 1.813(8) . ?
Ge2 O2 2.085(7) . ?
Ge2 Ge3 2.8947(15) . ?
Ge3 O11 1.744(8) . ?
Ge3 O10 1.771(7) . ?
Ge3 O7 1.785(7) . ?
Ge3 F2 1.833(7) . ?
Ge3 O2 1.946(7) . ?
Ge4 O13 1.716(7) . ?
Ge4 O5 1.723(8) . ?
Ge4 O6 1.742(7) . ?
Ge4 O12 1.743(8) . ?
Ge5 O9 1.690(8) 11 ?
Ge5 O1 1.731(7) . ?
Ge5 O8 1.741(8) . ?
Ge5 O14 1.749(7) . ?
Ge6 O13 1.688(7) 15_554 ?
Ge6 O4 1.699(7) . ?
Ge6 O14 1.759(7) . ?
Ge6 O11 1.763(8) . ?
Ge7 O10 1.733(8) . ?
Ge7 O15 1.736(5) . ?
Ge7 O12 1.739(7) . ?
Ge7 O3 1.742(8) . ?
F1 OW2 1.791(13) . ?
O9 Si5 1.690(8) 12_545 ?
O9 Ge5 1.690(8) 12_545 ?
O13 Si6 1.688(7) 15 ?
O13 Ge6 1.688(7) 15 ?
O15 Si7 1.736(5) 8 ?
O15 Ge7 1.736(5) 8 ?
OW2 OW3 1.57(3) . ?
N1 C1 1.42(2) . ?
C1 C2 1.37(3) . ?
C2 C3 1.485(4) . ?
N2 C4 1.199(4) . ?
C4 C5 1.324(4) . ?
C5 C6 1.610(4) . ?
N3 C7 1.437(4) . ?
C7 C8 1.397(4) . ?
C8 C9 1.512(4) . ?
